data_4032055
loop_
_publ_author_name
'Torii, Masahiro'
'Kato, Kohsuke'
'Uraguchi, Daisuke'
'Ooi, Takashi'

_publ_section_title
;
 Chiral ammonium betaine-catalyzed asymmetric Mannich-type reaction of
 oxindoles.
;
_journal_name_full 'Beilstein journal of organic chemistry'
_journal_page_first 2099
_journal_page_last 2103
_journal_paper_doi 10.3762/bjoc.12.199
_journal_volume 12
_journal_year 2016
_chemical_absolute_configuration ad
_chemical_formula_moiety 'C31 H33 Cl N2 O5'
_chemical_formula_sum 'C31 H33 Cl N2 O5'
_chemical_formula_weight 549.04
_space_group_crystal_system monoclinic
_space_group_IT_number 4
_space_group_name_Hall 'P 2yb'
_space_group_name_H-M_alt 'P 1 21 1'
_symmetry_space_group_name_Hall 'P 2yb'
_symmetry_space_group_name_H-M 'P 1 21 1'
_atom_sites_solution_hydrogens mixed
_atom_sites_solution_primary direct
_atom_sites_solution_secondary difmap
_audit_creation_method SHELXL-2014/7
_cell_angle_alpha 90
_cell_angle_beta 90.983(3)
_cell_angle_gamma 90
_cell_formula_units_Z 2
_cell_length_a 8.9878(10)
_cell_length_b 14.6983(18)
_cell_length_c 10.8669(13)
_cell_measurement_reflns_used 5450
_cell_measurement_temperature 123(2)
_cell_measurement_theta_max 27.5
_cell_measurement_theta_min 3.2
_cell_volume 1435.4(3)
_computing_cell_refinement 'CrystalClear-SM Expert 2.1 b29 (Rigaku, 2013)'
_computing_data_collection 'CrystalClear-SM Expert 2.1 b29 (Rigaku, 2013)'
_computing_data_reduction 'CrystalClear-SM Expert 2.1 b29 (Rigaku, 2013)'
_computing_publication_material YADOKARI-XG
_computing_structure_refinement 'SHELXL-2014/7 (Sheldrick, 2014)'
_computing_structure_solution SIR-97
_diffrn_ambient_temperature 123(2)
_diffrn_detector_area_resol_mean 5.8140
_diffrn_measured_fraction_theta_full 0.984
_diffrn_measured_fraction_theta_max 0.983
_diffrn_measurement_device_type 'Rigaku Pilatus 200K'
_diffrn_measurement_method 'profile data from \w-scans'
_diffrn_radiation_type MoK\a
_diffrn_radiation_wavelength 0.71075
_diffrn_reflns_av_R_equivalents 0.0128
_diffrn_reflns_av_unetI/netI 0.0143
_diffrn_reflns_Laue_measured_fraction_full 0.984
_diffrn_reflns_Laue_measured_fraction_max 0.983
_diffrn_reflns_limit_h_max 10
_diffrn_reflns_limit_h_min -10
_diffrn_reflns_limit_k_max 17
_diffrn_reflns_limit_k_min -17
_diffrn_reflns_limit_l_max 11
_diffrn_reflns_limit_l_min -13
_diffrn_reflns_number 9914
_diffrn_reflns_point_group_measured_fraction_full 0.913
_diffrn_reflns_point_group_measured_fraction_max 0.911
_diffrn_reflns_theta_full 25.242
_diffrn_reflns_theta_max 25.499
_diffrn_reflns_theta_min 3.230
_diffrn_source 'Rotating Anode'
_exptl_absorpt_coefficient_mu 0.175
_exptl_absorpt_correction_T_max 1.000
_exptl_absorpt_correction_T_min 0.886
_exptl_absorpt_correction_type multi-scan
_exptl_crystal_colour Colorless
_exptl_crystal_density_diffrn 1.270
_exptl_crystal_description Prism
_exptl_crystal_F_000 580
_exptl_crystal_size_max 0.300
_exptl_crystal_size_mid 0.200
_exptl_crystal_size_min 0.100
_refine_diff_density_max 0.237
_refine_diff_density_min -0.295
_refine_diff_density_rms 0.091
_refine_ls_abs_structure_details
;
 Flack x determined using 2078 quotients [(I+)-(I-)]/[(I+)+(I-)]
 (Parsons, Flack and Wagner, Acta Cryst. B69 (2013) 249-259).
;
_refine_ls_abs_structure_Flack 0.003(11)
_refine_ls_extinction_coef 0.075(4)
_refine_ls_extinction_expression Fc^*^=kFc[1+0.001xFc^2^\l^3^/sin(2\q)]^-1/4^
_refine_ls_extinction_method 'SHELXL-2014/7 (Sheldrick 2014'
_refine_ls_goodness_of_fit_ref 1.080
_refine_ls_hydrogen_treatment mixed
_refine_ls_matrix_type full
_refine_ls_number_parameters 363
_refine_ls_number_reflns 4860
_refine_ls_number_restraints 1
_refine_ls_restrained_S_all 1.080
_refine_ls_R_factor_all 0.0244
_refine_ls_R_factor_gt 0.0241
_refine_ls_shift/su_max 0.000
_refine_ls_shift/su_mean 0.000
_refine_ls_structure_factor_coef Fsqd
_refine_ls_weighting_details 'w=1/[\s^2^(Fo^2^)+(0.0415P)^2^+0.1309P] where P=(Fo^2^+2Fc^2^)/3'
_refine_ls_weighting_scheme calc
_refine_ls_wR_factor_gt 0.0626
_refine_ls_wR_factor_ref 0.0628
_reflns_Friedel_coverage 0.780
_reflns_Friedel_fraction_full 0.836
_reflns_Friedel_fraction_max 0.833
_reflns_number_gt 4785
_reflns_number_total 4860
_reflns_threshold_expression 'I > 2\s(I)'
_cod_data_source_file 1860-5397-12-199-S2.cif
_cod_data_source_block 4ca
_cod_depositor_comments
;Adding full bibliography for 4032055.cif.

The following automatic conversions were performed:

'_exptl_absorpt_correction_type' value 'Multi-scans' was replaced
with the value 'multi-scan' as specified in the replacement file
'src/cod-tools/trunk/data/replacement-values/replacement_values.lst'.

Automatic conversion script
Id: cif_fix_values 5376 2017-05-30 11:51:03Z andrius 
;
_cod_database_code 4032055
_shelx_shelxl_version_number 2014/7
_shelx_space_group_comment
;
The symmetry employed for this shelxl refinement is uniquely defined
by the following loop, which should always be used as a source of
symmetry information in preference to the above space-group names.
They are only intended as comments.
;
_shelx_estimated_absorpt_t_min 0.949
_shelx_estimated_absorpt_t_max 0.983

loop_
_space_group_symop_operation_xyz
'x, y, z'
'-x, y+1/2, -z'

loop_
_atom_site_label
_atom_site_type_symbol
_atom_site_fract_x
_atom_site_fract_y
_atom_site_fract_z
_atom_site_U_iso_or_equiv
_atom_site_adp_type
_atom_site_occupancy
_atom_site_site_symmetry_order
_atom_site_calc_flag
_atom_site_refinement_flags_posn
_atom_site_refinement_flags_adp
O1 O 0.88138(12) 0.25957(9) 0.67684(11) 0.0232(3) Uani 1 1 d . .
O3 O 0.81127(13) 0.13281(8) 0.50928(11) 0.0214(3) Uani 1 1 d . .
N1 N 0.64245(14) 0.20782(10) 0.62171(12) 0.0185(3) Uani 1 1 d . .
N2 N 0.66325(17) 0.27792(10) 1.03250(13) 0.0199(3) Uani 1 1 d . .
H2 H 0.573(3) 0.2721(16) 1.046(2) 0.030(6) Uiso 1 1 d . .
C1 C 0.75011(17) 0.25398(11) 0.69489(14) 0.0179(3) Uani 1 1 d . .
C2 C 0.67024(17) 0.29648(11) 0.80587(14) 0.0179(3) Uani 1 1 d . .
C3 C 0.50914(17) 0.27617(11) 0.77575(15) 0.0177(3) Uani 1 1 d . .
C4 C 0.38189(18) 0.30389(12) 0.83588(16) 0.0218(3) Uani 1 1 d . .
H4 H 0.3893 0.3388 0.9093 0.026 Uiso 1 1 calc R U
C5 C 0.24323(19) 0.27974(12) 0.78709(17) 0.0244(4) Uani 1 1 d . .
H5 H 0.1554 0.2969 0.8285 0.029 Uiso 1 1 calc R U
C6 C 0.23278(18) 0.23069(12) 0.67830(18) 0.0244(4) Uani 1 1 d . .
H6 H 0.1373 0.2157 0.6453 0.029 Uiso 1 1 calc R U
C7 C 0.35914(18) 0.20293(13) 0.61650(16) 0.0225(3) Uani 1 1 d . .
H7 H 0.3516 0.1696 0.5417 0.027 Uiso 1 1 calc R U
C8 C 0.49662(18) 0.22559(11) 0.66785(15) 0.0179(3) Uani 1 1 d . .
C9 C 0.66792(18) 0.14415(12) 0.52700(15) 0.0206(3) Uani 1 1 d . .
C10 C 0.8632(2) 0.06416(13) 0.41797(16) 0.0243(4) Uani 1 1 d . .
C11 C 1.0306(2) 0.07502(14) 0.42946(17) 0.0294(4) Uani 1 1 d . .
H11 H 1.0584 0.1369 0.4054 0.044 Uiso 1 1 calc R U
H11A H 1.0792 0.0311 0.3755 0.044 Uiso 1 1 calc R U
H11B H 1.0624 0.0641 0.5149 0.044 Uiso 1 1 calc R U
C12 C 0.8136(3) -0.02984(14) 0.4577(2) 0.0359(5) Uani 1 1 d . .
H12 H 0.8407 -0.0393 0.5445 0.054 Uiso 1 1 calc R U
H12A H 0.8627 -0.0759 0.4073 0.054 Uiso 1 1 calc R U
H12B H 0.7055 -0.0351 0.4468 0.054 Uiso 1 1 calc R U
C13 C 0.8089(2) 0.08910(16) 0.28864(17) 0.0339(5) Uani 1 1 d . .
H13 H 0.7002 0.0842 0.2839 0.051 Uiso 1 1 calc R U
H13A H 0.8530 0.0475 0.2290 0.051 Uiso 1 1 calc R U
H13B H 0.8387 0.1517 0.2699 0.051 Uiso 1 1 calc R U
C14 C 0.70426(18) 0.39861(12) 0.81545(15) 0.0185(3) Uani 1 1 d . .
C15 C 0.8280(2) 0.43142(13) 0.88154(16) 0.0222(4) Uani 1 1 d . .
H15 H 0.8963 0.3895 0.9177 0.027 Uiso 1 1 calc R U
C16 C 0.8525(2) 0.52396(13) 0.89507(16) 0.0258(4) Uani 1 1 d . .
H16 H 0.9355 0.5453 0.9420 0.031 Uiso 1 1 calc R U
C17 C 0.7558(2) 0.58471(13) 0.83997(16) 0.0257(4) Uani 1 1 d . .
C18 C 0.6366(2) 0.55515(13) 0.76865(17) 0.0260(4) Uani 1 1 d . .
H18 H 0.5730 0.5975 0.7279 0.031 Uiso 1 1 calc R U
C19 C 0.61155(19) 0.46217(12) 0.75773(16) 0.0220(4) Uani 1 1 d . .
H19 H 0.5291 0.4414 0.7096 0.026 Uiso 1 1 calc R U
C20 C 0.73006(17) 0.24225(11) 0.92238(14) 0.0176(3) Uani 1 1 d . .
H20 H 0.8393 0.2547 0.9296 0.021 Uiso 1 1 calc R U
C21 C 0.71215(18) 0.13950(12) 0.90977(14) 0.0197(3) Uani 1 1 d . .
C22 C 0.8294(2) 0.08807(13) 0.86448(16) 0.0273(4) Uani 1 1 d . .
H22 H 0.9191 0.1173 0.8416 0.033 Uiso 1 1 calc R U
C23 C 0.8157(3) -0.00603(14) 0.85256(19) 0.0354(5) Uani 1 1 d . .
H23 H 0.8958 -0.0407 0.8211 0.043 Uiso 1 1 calc R U
C24 C 0.6859(3) -0.04884(13) 0.88639(19) 0.0347(5) Uani 1 1 d . .
H24 H 0.6760 -0.1128 0.8770 0.042 Uiso 1 1 calc R U
C25 C 0.5706(2) 0.00152(14) 0.93396(18) 0.0314(4) Uani 1 1 d . .
H25 H 0.4823 -0.0281 0.9593 0.038 Uiso 1 1 calc R U
C26 C 0.5831(2) 0.09520(13) 0.94490(16) 0.0252(4) Uani 1 1 d . .
H26 H 0.5028 0.1294 0.9767 0.030 Uiso 1 1 calc R U
C27 C 0.74661(19) 0.31366(12) 1.12652(15) 0.0206(3) Uani 1 1 d . .
C28 C 0.7124(3) 0.39695(14) 1.31853(17) 0.0337(5) Uani 1 1 d . .
C29 C 0.5772(3) 0.4063(2) 1.3986(2) 0.0553(7) Uani 1 1 d . .
H29 H 0.4949 0.4327 1.3502 0.083 Uiso 1 1 calc R U
H29A H 0.6010 0.4461 1.4686 0.083 Uiso 1 1 calc R U
H29B H 0.5480 0.3462 1.4289 0.083 Uiso 1 1 calc R U
C30 C 0.7567(3) 0.48790(14) 1.2629(2) 0.0461(6) Uani 1 1 d . .
H30 H 0.8368 0.4784 1.2042 0.069 Uiso 1 1 calc R U
H30A H 0.7913 0.5289 1.3285 0.069 Uiso 1 1 calc R U
H30B H 0.6705 0.5149 1.2202 0.069 Uiso 1 1 calc R U
C31 C 0.8406(3) 0.35246(15) 1.38910(17) 0.0359(5) Uani 1 1 d . .
H31 H 0.8139 0.2897 1.4098 0.054 Uiso 1 1 calc R U
H31A H 0.8612 0.3867 1.4649 0.054 Uiso 1 1 calc R U
H31B H 0.9295 0.3523 1.3381 0.054 Uiso 1 1 calc R U
Cl1 Cl 0.78660(6) 0.70123(3) 0.85798(5) 0.04328(16) Uani 1 1 d . .
O2 O 0.56658(14) 0.10727(10) 0.47316(12) 0.0323(3) Uani 1 1 d . .
O4 O 0.87999(14) 0.32356(9) 1.12503(11) 0.0276(3) Uani 1 1 d . .
O5 O 0.65611(14) 0.33654(9) 1.21875(11) 0.0269(3) Uani 1 1 d . .

loop_
_atom_site_aniso_label
_atom_site_aniso_U_11
_atom_site_aniso_U_22
_atom_site_aniso_U_33
_atom_site_aniso_U_23
_atom_site_aniso_U_13
_atom_site_aniso_U_12
O1 0.0150(6) 0.0327(7) 0.0220(6) -0.0051(5) 0.0017(4) -0.0003(5)
O3 0.0190(6) 0.0248(6) 0.0205(6) -0.0065(5) 0.0022(4) 0.0018(5)
N1 0.0145(6) 0.0226(7) 0.0183(6) -0.0018(6) 0.0003(5) 0.0012(6)
N2 0.0185(7) 0.0233(7) 0.0180(7) -0.0030(6) 0.0025(5) -0.0005(6)
C1 0.0171(8) 0.0201(8) 0.0163(7) 0.0001(6) -0.0010(6) 0.0013(6)
C2 0.0166(7) 0.0209(8) 0.0163(7) -0.0010(6) 0.0006(6) 0.0007(6)
C3 0.0174(8) 0.0174(7) 0.0184(7) 0.0015(6) 0.0014(6) 0.0003(6)
C4 0.0195(8) 0.0225(8) 0.0235(8) -0.0013(7) 0.0042(6) 0.0021(7)
C5 0.0176(8) 0.0227(9) 0.0331(9) -0.0003(7) 0.0051(7) 0.0020(7)
C6 0.0156(8) 0.0240(9) 0.0335(9) 0.0002(7) -0.0016(7) -0.0009(7)
C7 0.0192(8) 0.0219(8) 0.0262(8) -0.0031(7) -0.0022(6) -0.0003(7)
C8 0.0159(7) 0.0178(8) 0.0200(8) 0.0010(6) 0.0021(6) 0.0013(6)
C9 0.0202(8) 0.0239(8) 0.0178(8) -0.0022(7) 0.0013(6) 0.0003(7)
C10 0.0248(9) 0.0267(9) 0.0214(8) -0.0073(7) 0.0027(7) 0.0052(7)
C11 0.0250(9) 0.0355(10) 0.0278(9) -0.0080(8) 0.0028(7) 0.0051(8)
C12 0.0401(11) 0.0261(10) 0.0418(11) -0.0087(8) 0.0061(9) 0.0022(8)
C13 0.0306(10) 0.0492(13) 0.0220(9) -0.0078(9) 0.0016(7) 0.0088(9)
C14 0.0178(8) 0.0221(9) 0.0157(7) -0.0011(6) 0.0044(6) 0.0000(7)
C15 0.0209(8) 0.0256(9) 0.0201(8) 0.0029(7) -0.0005(6) -0.0032(7)
C16 0.0279(9) 0.0303(10) 0.0191(8) 0.0010(7) -0.0015(7) -0.0096(7)
C17 0.0338(10) 0.0196(9) 0.0241(8) -0.0017(7) 0.0074(7) -0.0051(7)
C18 0.0241(9) 0.0248(9) 0.0293(9) 0.0037(7) 0.0036(7) 0.0035(7)
C19 0.0191(8) 0.0252(9) 0.0216(8) 0.0000(7) 0.0002(6) -0.0009(7)
C20 0.0161(7) 0.0204(8) 0.0162(7) -0.0010(6) 0.0004(6) 0.0013(6)
C21 0.0238(8) 0.0213(8) 0.0140(7) 0.0003(6) -0.0028(6) 0.0024(7)
C22 0.0279(9) 0.0286(10) 0.0254(9) 0.0013(8) 0.0028(7) 0.0061(8)
C23 0.0493(13) 0.0249(10) 0.0323(10) -0.0009(8) 0.0076(9) 0.0122(9)
C24 0.0553(13) 0.0182(9) 0.0306(10) 0.0018(7) 0.0022(9) 0.0014(9)
C25 0.0385(11) 0.0251(9) 0.0306(9) 0.0044(8) 0.0005(8) -0.0050(8)
C26 0.0285(9) 0.0227(9) 0.0244(8) 0.0010(7) 0.0002(7) 0.0016(7)
C27 0.0266(9) 0.0184(8) 0.0169(7) 0.0022(6) -0.0012(6) 0.0015(7)
C28 0.0523(12) 0.0293(10) 0.0193(9) -0.0091(8) -0.0061(8) 0.0071(9)
C29 0.0658(16) 0.0739(19) 0.0263(11) -0.0179(11) 0.0030(10) 0.0215(14)
C30 0.0749(16) 0.0249(10) 0.0375(11) -0.0055(9) -0.0214(11) 0.0053(10)
C31 0.0574(13) 0.0291(10) 0.0209(9) -0.0003(8) -0.0089(9) -0.0009(10)
Cl1 0.0582(3) 0.0206(2) 0.0511(3) -0.0036(2) 0.0017(2) -0.0090(2)
O2 0.0216(6) 0.0436(8) 0.0317(7) -0.0190(6) -0.0005(5) -0.0011(6)
O4 0.0261(6) 0.0338(7) 0.0226(6) -0.0008(5) -0.0035(5) -0.0028(5)
O5 0.0336(7) 0.0295(7) 0.0176(6) -0.0067(5) 0.0026(5) 0.0007(5)

loop_
_atom_type_symbol
_atom_type_description
_atom_type_scat_dispersion_real
_atom_type_scat_dispersion_imag
_atom_type_scat_source
C C 0.0033 0.0016 'International Tables Vol C Tables 4.2.6.8 and 6.1.1.4'
H H 0.0000 0.0000 'International Tables Vol C Tables 4.2.6.8 and 6.1.1.4'
N N 0.0061 0.0033 'International Tables Vol C Tables 4.2.6.8 and 6.1.1.4'
O O 0.0106 0.0060 'International Tables Vol C Tables 4.2.6.8 and 6.1.1.4'
Cl Cl 0.1484 0.1585 'International Tables Vol C Tables 4.2.6.8 and 6.1.1.4'

loop_
_geom_angle_atom_site_label_1
_geom_angle_atom_site_label_2
_geom_angle_atom_site_label_3
_geom_angle
C9 O3 C10 119.97(13)
C9 N1 C1 127.53(13)
C9 N1 C8 122.38(13)
C1 N1 C8 109.64(13)
C27 N2 C20 121.98(14)
C27 N2 H2 115.8(16)
C20 N2 H2 121.8(16)
O1 C1 N1 127.20(15)
O1 C1 C2 124.74(14)
N1 C1 C2 108.06(13)
C3 C2 C14 113.42(13)
C3 C2 C1 101.98(13)
C14 C2 C1 110.70(13)
C3 C2 C20 112.67(13)
C14 C2 C20 111.95(13)
C1 C2 C20 105.35(12)
C4 C3 C8 119.88(15)
C4 C3 C2 129.44(15)
C8 C3 C2 110.61(14)
C3 C4 C5 119.04(16)
C3 C4 H4 120.5
C5 C4 H4 120.5
C6 C5 C4 120.30(16)
C6 C5 H5 119.9
C4 C5 H5 119.9
C5 C6 C7 121.36(16)
C5 C6 H6 119.3
C7 C6 H6 119.3
C8 C7 C6 117.67(16)
C8 C7 H7 121.2
C6 C7 H7 121.2
C7 C8 C3 121.72(15)
C7 C8 N1 128.90(15)
C3 C8 N1 109.30(14)
O2 C9 O3 127.34(16)
O2 C9 N1 121.46(15)
O3 C9 N1 111.20(13)
O3 C10 C11 101.23(13)
O3 C10 C12 109.25(15)
C11 C10 C12 111.62(16)
O3 C10 C13 110.55(15)
C11 C10 C13 110.60(16)
C12 C10 C13 112.99(17)
C10 C11 H11 109.5
C10 C11 H11A 109.5
H11 C11 H11A 109.5
C10 C11 H11B 109.5
H11 C11 H11B 109.5
H11A C11 H11B 109.5
C10 C12 H12 109.5
C10 C12 H12A 109.5
H12 C12 H12A 109.5
C10 C12 H12B 109.5
H12 C12 H12B 109.5
H12A C12 H12B 109.5
C10 C13 H13 109.5
C10 C13 H13A 109.5
H13 C13 H13A 109.5
C10 C13 H13B 109.5
H13 C13 H13B 109.5
H13A C13 H13B 109.5
C19 C14 C15 117.63(16)
C19 C14 C2 120.54(14)
C15 C14 C2 121.84(15)
C16 C15 C14 121.10(17)
C16 C15 H15 119.5
C14 C15 H15 119.5
C17 C16 C15 119.53(16)
C17 C16 H16 120.2
C15 C16 H16 120.2
C16 C17 C18 121.19(17)
C16 C17 Cl1 119.37(14)
C18 C17 Cl1 119.43(15)
C17 C18 C19 118.68(17)
C17 C18 H18 120.7
C19 C18 H18 120.7
C18 C19 C14 121.74(16)
C18 C19 H19 119.1
C14 C19 H19 119.1
N2 C20 C21 112.87(13)
N2 C20 C2 109.83(13)
C21 C20 C2 113.15(13)
N2 C20 H20 106.9
C21 C20 H20 106.9
C2 C20 H20 106.9
C26 C21 C22 118.86(17)
C26 C21 C20 121.80(15)
C22 C21 C20 119.31(16)
C21 C22 C23 120.31(19)
C21 C22 H22 119.8
C23 C22 H22 119.8
C24 C23 C22 120.05(19)
C24 C23 H23 120.0
C22 C23 H23 120.0
C23 C24 C25 119.90(18)
C23 C24 H24 120.0
C25 C24 H24 120.0
C24 C25 C26 120.23(19)
C24 C25 H25 119.9
C26 C25 H25 119.9
C25 C26 C21 120.61(18)
C25 C26 H26 119.7
C21 C26 H26 119.7
O4 C27 O5 126.38(15)
O4 C27 N2 124.73(16)
O5 C27 N2 108.88(14)
O5 C28 C29 101.97(18)
O5 C28 C31 110.93(16)
C29 C28 C31 111.00(18)
O5 C28 C30 108.87(15)
C29 C28 C30 111.5(2)
C31 C28 C30 112.1(2)
C28 C29 H29 109.5
C28 C29 H29A 109.5
H29 C29 H29A 109.5
C28 C29 H29B 109.5
H29 C29 H29B 109.5
H29A C29 H29B 109.5
C28 C30 H30 109.5
C28 C30 H30A 109.5
H30 C30 H30A 109.5
C28 C30 H30B 109.5
H30 C30 H30B 109.5
H30A C30 H30B 109.5
C28 C31 H31 109.5
C28 C31 H31A 109.5
H31 C31 H31A 109.5
C28 C31 H31B 109.5
H31 C31 H31B 109.5
H31A C31 H31B 109.5
C27 O5 C28 119.43(15)

loop_
_geom_bond_atom_site_label_1
_geom_bond_atom_site_label_2
_geom_bond_distance
O1 C1 1.202(2)
O3 C9 1.317(2)
O3 C10 1.495(2)
N1 C9 1.413(2)
N1 C1 1.415(2)
N1 C8 1.435(2)
N2 C27 1.362(2)
N2 C20 1.446(2)
N2 H2 0.83(2)
C1 C2 1.546(2)
C2 C3 1.509(2)
C2 C14 1.535(2)
C2 C20 1.582(2)
C3 C4 1.388(2)
C3 C8 1.391(2)
C4 C5 1.392(2)
C4 H4 0.9500
C5 C6 1.387(3)
C5 H5 0.9500
C6 C7 1.390(3)
C6 H6 0.9500
C7 C8 1.388(2)
C7 H7 0.9500
C9 O2 1.203(2)
C10 C11 1.516(3)
C10 C12 1.516(3)
C10 C13 1.524(3)
C11 H11 0.9800
C11 H11A 0.9800
C11 H11B 0.9800
C12 H12 0.9800
C12 H12A 0.9800
C12 H12B 0.9800
C13 H13 0.9800
C13 H13A 0.9800
C13 H13B 0.9800
C14 C19 1.394(2)
C14 C15 1.399(2)
C15 C16 1.385(3)
C15 H15 0.9500
C16 C17 1.376(3)
C16 H16 0.9500
C17 C18 1.382(3)
C17 Cl1 1.7453(19)
C18 C19 1.390(3)
C18 H18 0.9500
C19 H19 0.9500
C20 C21 1.525(2)
C20 H20 1.0000
C21 C26 1.389(3)
C21 C22 1.394(3)
C22 C23 1.394(3)
C22 H22 0.9500
C23 C24 1.381(3)
C23 H23 0.9500
C24 C25 1.382(3)
C24 H24 0.9500
C25 C26 1.386(3)
C25 H25 0.9500
C26 H26 0.9500
C27 O4 1.208(2)
C27 O5 1.344(2)
C28 O5 1.484(2)
C28 C29 1.513(3)
C28 C31 1.521(3)
C28 C30 1.523(3)
C29 H29 0.9800
C29 H29A 0.9800
C29 H29B 0.9800
C30 H30 0.9800
C30 H30A 0.9800
C30 H30B 0.9800
C31 H31 0.9800
C31 H31A 0.9800
C31 H31B 0.9800

loop_
_geom_torsion_atom_site_label_1
_geom_torsion_atom_site_label_2
_geom_torsion_atom_site_label_3
_geom_torsion_atom_site_label_4
_geom_torsion
C9 N1 C1 O1 13.7(3)
C8 N1 C1 O1 -173.95(16)
C9 N1 C1 C2 -165.67(15)
C8 N1 C1 C2 6.70(17)
O1 C1 C2 C3 174.94(16)
N1 C1 C2 C3 -5.68(16)
O1 C1 C2 C14 54.0(2)
N1 C1 C2 C14 -126.65(14)
O1 C1 C2 C20 -67.2(2)
N1 C1 C2 C20 112.15(14)
C14 C2 C3 C4 -55.0(2)
C1 C2 C3 C4 -174.04(17)
C20 C2 C3 C4 73.5(2)
C14 C2 C3 C8 121.82(15)
C1 C2 C3 C8 2.77(17)
C20 C2 C3 C8 -109.69(15)
C8 C3 C4 C5 0.5(2)
C2 C3 C4 C5 177.03(16)
C3 C4 C5 C6 -1.6(3)
C4 C5 C6 C7 1.2(3)
C5 C6 C7 C8 0.4(3)
C6 C7 C8 C3 -1.5(3)
C6 C7 C8 N1 -178.04(16)
C4 C3 C8 C7 1.1(2)
C2 C3 C8 C7 -176.03(15)
C4 C3 C8 N1 178.25(15)
C2 C3 C8 N1 1.10(18)
C9 N1 C8 C7 -15.3(3)
C1 N1 C8 C7 171.87(17)
C9 N1 C8 C3 167.85(14)
C1 N1 C8 C3 -4.99(18)
C10 O3 C9 O2 -3.4(3)
C10 O3 C9 N1 176.45(13)
C1 N1 C9 O2 177.90(17)
C8 N1 C9 O2 6.4(3)
C1 N1 C9 O3 -2.0(2)
C8 N1 C9 O3 -173.47(14)
C9 O3 C10 C11 -179.86(15)
C9 O3 C10 C12 -62.0(2)
C9 O3 C10 C13 62.9(2)
C3 C2 C14 C19 -22.3(2)
C1 C2 C14 C19 91.58(17)
C20 C2 C14 C19 -151.20(15)
C3 C2 C14 C15 157.69(15)
C1 C2 C14 C15 -88.39(18)
C20 C2 C14 C15 28.8(2)
C19 C14 C15 C16 3.7(3)
C2 C14 C15 C16 -176.34(16)
C14 C15 C16 C17 -1.7(3)
C15 C16 C17 C18 -1.7(3)
C15 C16 C17 Cl1 179.65(14)
C16 C17 C18 C19 2.9(3)
Cl1 C17 C18 C19 -178.45(14)
C17 C18 C19 C14 -0.7(3)
C15 C14 C19 C18 -2.5(2)
C2 C14 C19 C18 177.57(16)
C27 N2 C20 C21 112.54(17)
C27 N2 C20 C2 -120.19(16)
C3 C2 C20 N2 -70.48(16)
C14 C2 C20 N2 58.78(17)
C1 C2 C20 N2 179.16(13)
C3 C2 C20 C21 56.65(18)
C14 C2 C20 C21 -174.10(13)
C1 C2 C20 C21 -53.72(17)
N2 C20 C21 C26 37.3(2)
C2 C20 C21 C26 -88.17(18)
N2 C20 C21 C22 -141.15(15)
C2 C20 C21 C22 93.35(17)
C26 C21 C22 C23 1.3(3)
C20 C21 C22 C23 179.78(16)
C21 C22 C23 C24 -0.4(3)
C22 C23 C24 C25 -1.1(3)
C23 C24 C25 C26 1.7(3)
C24 C25 C26 C21 -0.8(3)
C22 C21 C26 C25 -0.6(2)
C20 C21 C26 C25 -179.13(16)
C20 N2 C27 O4 4.1(3)
C20 N2 C27 O5 -176.59(14)
O4 C27 O5 C28 14.2(3)
N2 C27 O5 C28 -165.11(14)
C29 C28 O5 C27 178.81(17)
C31 C28 O5 C27 -62.9(2)
C30 C28 O5 C27 60.9(2)
